data_2018618
loop_
_publ_author_name
'Pourayoubi, Mehrdad'
'Jasinski, Jerry P.'
'Shoghpour Bayraq, Samad'
'Eshghi, Hossein'
'Keeley, Amanda C.'
'Bruno, Giuseppe'
'Amiri Rudbari, Hadi'

_publ_section_title
;
 Three new [<i>X</i>C(O)NH]P(O)[N(CH~2~C~6~H~5~)~2~]~2~ phosphoric
 triamides (<i>X</i> = CClF~2~, 3-F-C~6~H~4~ and 3,5-F~2~-C~6~H~3~): a
 database analysis of tertiary N-atom geometry in compounds with a
 C(O)NHP(O)[N]~2~ core
;
_journal_coeditor_code FA3282
_journal_issue 10
_journal_name_full 'Acta Crystallographica Section C'
_journal_page_first o399
_journal_page_last o404
_journal_paper_doi 10.1107/S0108270112036396
_journal_volume 68
_journal_year 2012
_chemical_formula_iupac 'C35 H33 F N3 O2 P'
_chemical_formula_moiety 'C35 H33 F N3 O2 P'
_chemical_formula_sum 'C35 H33 F N3 O2 P'
_chemical_formula_weight 577.61
_chemical_name_systematic
;
<i>N</i>,<i>N</i>,<i>N</i>',<i>N</i>'-Tetrabenzyl-<i>N</i>''-(3-
fluorobenzoyl)phosphoric triamide
;
_space_group_IT_number 2
_symmetry_cell_setting triclinic
_symmetry_space_group_name_Hall '-P 1'
_symmetry_space_group_name_H-M 'P -1'
_atom_sites_solution_hydrogens geom
_atom_sites_solution_primary direct
_atom_sites_solution_secondary difmap
_audit_creation_method SHELXL-97
_cell_angle_alpha 99.351(6)
_cell_angle_beta 109.960(8)
_cell_angle_gamma 91.135(7)
_cell_formula_units_Z 2
_cell_length_a 10.0173(10)
_cell_length_b 11.2362(8)
_cell_length_c 14.5992(12)
_cell_measurement_reflns_used 6536
_cell_measurement_temperature 173(2)
_cell_measurement_theta_max 32.2665
_cell_measurement_theta_min 3.3139
_cell_volume 1519.0(2)
_computing_cell_refinement '<i>CrysAlisPRO</i> (Oxford Diffraction, 2010)'
_computing_data_collection '<i>CrysAlisPRO</i> (Oxford Diffraction, 2010)'
_computing_data_reduction '<i>CrysAlisRED</i> (Oxford Diffraction, 2010)'
_computing_molecular_graphics '<i>SHELXTL</i> (Sheldrick, 2008)'
_computing_publication_material '<i>SHELXTL</i> (Sheldrick, 2008)'
_computing_structure_refinement '<i>SHELXL97</i> (Sheldrick, 2008)'
_computing_structure_solution '<i>SHELXS97</i> (Sheldrick, 2008)'
_diffrn_ambient_temperature 173(2)
_diffrn_detector_area_resol_mean 16.1500
_diffrn_measured_fraction_theta_full 0.997
_diffrn_measured_fraction_theta_max 0.909
_diffrn_measurement_device_type 'Xcalibur, Eos, Gemini'
_diffrn_measurement_method '\w scans'
_diffrn_radiation_monochromator graphite
_diffrn_radiation_source 'Enhance (Mo) X-ray Source'
_diffrn_radiation_type MoK\a
_diffrn_radiation_wavelength 0.71073
_diffrn_reflns_av_R_equivalents 0.0206
_diffrn_reflns_av_sigmaI/netI 0.0310
_diffrn_reflns_limit_h_max 14
_diffrn_reflns_limit_h_min -14
_diffrn_reflns_limit_k_max 16
_diffrn_reflns_limit_k_min -15
_diffrn_reflns_limit_l_max 21
_diffrn_reflns_limit_l_min -21
_diffrn_reflns_number 17423
_diffrn_reflns_theta_full 25.00
_diffrn_reflns_theta_max 32.34
_diffrn_reflns_theta_min 3.32
_exptl_absorpt_coefficient_mu 0.133
_exptl_absorpt_correction_T_max 1.00000
_exptl_absorpt_correction_T_min 0.94318
_exptl_absorpt_correction_type multi-scan
_exptl_absorpt_process_details
;
CrysAlisPro, Oxford Diffraction, 2010.
;
_exptl_crystal_colour colorless
_exptl_crystal_density_diffrn 1.263
_exptl_crystal_density_method 'not measured'
_exptl_crystal_description chunk
_exptl_crystal_F_000 608
_exptl_crystal_size_max 0.48
_exptl_crystal_size_mid 0.40
_exptl_crystal_size_min 0.36
_refine_diff_density_max 1.117
_refine_diff_density_min -0.322
_refine_ls_extinction_method none
_refine_ls_goodness_of_fit_ref 1.041
_refine_ls_hydrogen_treatment mixed
_refine_ls_matrix_type full
_refine_ls_number_parameters 383
_refine_ls_number_reflns 9840
_refine_ls_number_restraints 0
_refine_ls_restrained_S_all 1.041
_refine_ls_R_factor_all 0.0605
_refine_ls_R_factor_gt 0.0481
_refine_ls_shift/su_max 0.001
_refine_ls_shift/su_mean 0.000
_refine_ls_structure_factor_coef Fsqd
_refine_ls_weighting_details 'calc w=1/[\s^2^(Fo^2^)+(0.0785P)^2^+0.4137P] where P=(Fo^2^+2Fc^2^)/3'
_refine_ls_weighting_scheme calc
_refine_ls_wR_factor_gt 0.1321
_refine_ls_wR_factor_ref 0.1433
_reflns_number_gt 8118
_reflns_number_total 9840
_reflns_threshold_expression >2sigma(I)
_cod_data_source_file fa3282.cif
_cod_data_source_block II
_cod_database_code 2018618
_cod_database_fobs_code 2018618

loop_
_symmetry_equiv_pos_as_xyz
'x, y, z'
'-x, -y, -z'

loop_
_atom_site_type_symbol
_atom_site_label
_atom_site_fract_x
_atom_site_fract_y
_atom_site_fract_z
_atom_site_U_iso_or_equiv
_atom_site_adp_type
_atom_site_calc_flag
_atom_site_refinement_flags
_atom_site_occupancy
_atom_site_symmetry_multiplicity
P P1 0.61224(3) 0.52499(3) 0.17147(2) 0.01907(8) Uani d . 1 1
F F1 0.09542(14) 0.11276(10) -0.14885(8) 0.0595(3) Uani d . 1 1
O O1 0.43362(11) 0.37517(10) 0.25151(7) 0.0341(2) Uani d . 1 1
O O2 0.64579(9) 0.56565(8) 0.08984(6) 0.02406(18) Uani d . 1 1
N N1 0.46767(11) 0.42457(9) 0.11608(7) 0.02139(19) Uani d . 1 1
H H1N 0.4313(18) 0.4221(15) 0.0549(13) 0.029(4) Uiso d . 1 1
N N2 0.56350(11) 0.62438(9) 0.24783(7) 0.02175(19) Uani d . 1 1
N N3 0.75016(11) 0.46451(10) 0.24019(7) 0.02328(19) Uani d . 1 1
C C1 0.26260(13) 0.28721(11) 0.09631(9) 0.0248(2) Uani d . 1 1
C C2 0.24014(15) 0.23735(12) -0.00175(10) 0.0301(3) Uani d . 1 1
H H2 0.3069 0.2517 -0.0308 0.036 Uiso calc R 1 1
C C3 0.11489(18) 0.16555(13) -0.05481(11) 0.0378(3) Uani d . 1 1
C C4 0.01102(18) 0.14373(15) -0.01578(15) 0.0471(4) Uani d . 1 1
H H4 -0.0735 0.0977 -0.0545 0.057 Uiso calc R 1 1
C C5 0.03640(18) 0.19228(17) 0.08265(16) 0.0509(4) Uani d . 1 1
H H5 -0.0311 0.1777 0.1111 0.061 Uiso calc R 1 1
C C6 0.16203(16) 0.26254(14) 0.13908(13) 0.0380(3) Uani d . 1 1
H H6 0.1794 0.2933 0.2056 0.046 Uiso calc R 1 1
C C7 0.39457(13) 0.36511(11) 0.16160(9) 0.0233(2) Uani d . 1 1
C C8 0.76361(13) 0.43097(12) 0.33578(8) 0.0248(2) Uani d . 1 1
H H8A 0.6737 0.4397 0.3466 0.030 Uiso calc R 1 1
H H8B 0.8355 0.4861 0.3883 0.030 Uiso calc R 1 1
C C9 0.80392(14) 0.30247(12) 0.34142(9) 0.0265(2) Uani d . 1 1
C C10 0.71824(16) 0.20475(13) 0.27461(11) 0.0347(3) Uani d . 1 1
H H10 0.6336 0.2185 0.2269 0.042 Uiso calc R 1 1
C C11 0.75667(19) 0.08760(15) 0.27790(14) 0.0442(4) Uani d . 1 1
H H11 0.6990 0.0235 0.2319 0.053 Uiso calc R 1 1
C C12 0.8805(2) 0.06598(16) 0.34936(16) 0.0492(4) Uani d . 1 1
H H12 0.9072 -0.0126 0.3513 0.059 Uiso calc R 1 1
C C13 0.96441(19) 0.16098(18) 0.41774(15) 0.0514(4) Uani d . 1 1
H H13 1.0469 0.1462 0.4670 0.062 Uiso calc R 1 1
C C14 0.92681(16) 0.27899(15) 0.41383(12) 0.0392(3) Uani d . 1 1
H H14 0.9847 0.3427 0.4602 0.047 Uiso calc R 1 1
C C15 0.87940(14) 0.45173(13) 0.21260(9) 0.0277(2) Uani d . 1 1
H H15A 0.8555 0.4606 0.1440 0.033 Uiso calc R 1 1
H H15B 0.9101 0.3711 0.2182 0.033 Uiso calc R 1 1
C C16 1.00150(13) 0.54409(12) 0.27702(10) 0.0272(2) Uani d . 1 1
C C17 1.11964(15) 0.51077(14) 0.34877(11) 0.0326(3) Uani d . 1 1
H H17 1.1249 0.4305 0.3572 0.039 Uiso calc R 1 1
C C18 1.23005(16) 0.59669(16) 0.40806(12) 0.0391(3) Uani d . 1 1
H H18 1.3085 0.5734 0.4557 0.047 Uiso calc R 1 1
C C19 1.22389(17) 0.71609(16) 0.39659(13) 0.0402(3) Uani d . 1 1
H H19 1.2972 0.7735 0.4369 0.048 Uiso calc R 1 1
C C20 1.10789(17) 0.74988(15) 0.32468(14) 0.0415(3) Uani d . 1 1
H H20 1.1036 0.8301 0.3161 0.050 Uiso calc R 1 1
C C21 0.99754(16) 0.66420(14) 0.26510(12) 0.0365(3) Uani d . 1 1
H H21 0.9201 0.6877 0.2167 0.044 Uiso calc R 1 1
C C22 0.67207(13) 0.71875(11) 0.31683(8) 0.0241(2) Uani d . 1 1
H H22A 0.6710 0.7887 0.2855 0.029 Uiso calc R 1 1
H H22B 0.7655 0.6883 0.3304 0.029 Uiso calc R 1 1
C C23 0.64753(13) 0.75728(11) 0.41343(8) 0.0241(2) Uani d . 1 1
C C24 0.61737(16) 0.67221(13) 0.46430(10) 0.0312(3) Uani d . 1 1
H H24 0.6060 0.5905 0.4365 0.037 Uiso calc R 1 1
C C25 0.60394(18) 0.70759(16) 0.55601(10) 0.0375(3) Uani d . 1 1
H H25 0.5848 0.6497 0.5897 0.045 Uiso calc R 1 1
C C26 0.61904(19) 0.82884(18) 0.59725(11) 0.0450(4) Uani d . 1 1
H H26 0.6110 0.8527 0.6591 0.054 Uiso calc R 1 1
C C27 0.6460(2) 0.91451(16) 0.54692(13) 0.0471(4) Uani d . 1 1
H H27 0.6547 0.9963 0.5743 0.057 Uiso calc R 1 1
C C28 0.66030(16) 0.87901(13) 0.45523(11) 0.0342(3) Uani d . 1 1
H H28 0.6786 0.9373 0.4216 0.041 Uiso calc R 1 1
C C29 0.41673(13) 0.66476(12) 0.21893(9) 0.0250(2) Uani d . 1 1
H H29A 0.3962 0.6948 0.2785 0.030 Uiso calc R 1 1
H H29B 0.3496 0.5956 0.1823 0.030 Uiso calc R 1 1
C C30 0.39415(13) 0.76240(12) 0.15641(9) 0.0253(2) Uani d . 1 1
C C31 0.39678(17) 0.88282(13) 0.19750(11) 0.0367(3) Uani d . 1 1
H H31 0.4097 0.9041 0.2644 0.044 Uiso calc R 1 1
C C32 0.38032(19) 0.97234(15) 0.13996(15) 0.0476(4) Uani d . 1 1
H H32 0.3821 1.0530 0.1683 0.057 Uiso calc R 1 1
C C33 0.36147(18) 0.94131(17) 0.04103(16) 0.0482(4) Uani d . 1 1
H H33 0.3524 1.0011 0.0026 0.058 Uiso calc R 1 1
C C34 0.3560(2) 0.82113(18) -0.00112(13) 0.0480(4) Uani d . 1 1
H H34 0.3417 0.8001 -0.0683 0.058 Uiso calc R 1 1
C C35 0.37159(18) 0.73209(15) 0.05590(10) 0.0369(3) Uani d . 1 1
H H35 0.3670 0.6514 0.0268 0.044 Uiso calc R 1 1

loop_
_atom_site_aniso_label
_atom_site_aniso_U_11
_atom_site_aniso_U_22
_atom_site_aniso_U_33
_atom_site_aniso_U_12
_atom_site_aniso_U_13
_atom_site_aniso_U_23
P1 0.02207(14) 0.02263(14) 0.01297(12) 0.00043(10) 0.00599(10) 0.00493(10)
F1 0.0821(8) 0.0427(6) 0.0359(5) -0.0171(5) 0.0037(5) -0.0028(4)
O1 0.0346(5) 0.0483(6) 0.0208(4) -0.0061(4) 0.0085(4) 0.0136(4)
O2 0.0274(4) 0.0299(4) 0.0163(3) -0.0020(3) 0.0084(3) 0.0070(3)
N1 0.0246(5) 0.0254(5) 0.0139(4) -0.0018(3) 0.0059(3) 0.0054(3)
N2 0.0239(5) 0.0245(5) 0.0159(4) 0.0023(3) 0.0056(3) 0.0038(3)
N3 0.0242(5) 0.0304(5) 0.0169(4) 0.0048(4) 0.0079(4) 0.0072(4)
C1 0.0259(5) 0.0213(5) 0.0276(6) 0.0018(4) 0.0084(4) 0.0076(4)
C2 0.0378(7) 0.0233(6) 0.0279(6) -0.0022(5) 0.0086(5) 0.0075(5)
C3 0.0462(8) 0.0236(6) 0.0334(7) -0.0032(5) 0.0017(6) 0.0045(5)
C4 0.0340(8) 0.0339(8) 0.0615(11) -0.0078(6) 0.0049(7) 0.0027(7)
C5 0.0346(8) 0.0483(10) 0.0705(12) -0.0095(7) 0.0257(8) -0.0017(9)
C6 0.0339(7) 0.0377(7) 0.0447(8) -0.0047(6) 0.0204(6) -0.0002(6)
C7 0.0242(5) 0.0261(5) 0.0215(5) 0.0016(4) 0.0083(4) 0.0084(4)
C8 0.0289(6) 0.0293(6) 0.0155(5) 0.0047(4) 0.0056(4) 0.0064(4)
C9 0.0274(6) 0.0309(6) 0.0227(5) 0.0060(4) 0.0080(4) 0.0101(5)
C10 0.0352(7) 0.0324(7) 0.0322(7) 0.0044(5) 0.0052(5) 0.0084(5)
C11 0.0485(9) 0.0311(7) 0.0523(9) 0.0040(6) 0.0159(7) 0.0089(7)
C12 0.0491(9) 0.0391(8) 0.0676(12) 0.0176(7) 0.0238(9) 0.0229(8)
C13 0.0391(9) 0.0531(10) 0.0589(11) 0.0186(7) 0.0051(8) 0.0264(9)
C14 0.0321(7) 0.0436(8) 0.0351(7) 0.0076(6) 0.0003(6) 0.0127(6)
C15 0.0275(6) 0.0338(6) 0.0238(5) 0.0064(5) 0.0114(5) 0.0053(5)
C16 0.0243(5) 0.0338(6) 0.0269(6) 0.0053(4) 0.0121(5) 0.0080(5)
C17 0.0283(6) 0.0377(7) 0.0337(7) 0.0060(5) 0.0103(5) 0.0121(6)
C18 0.0280(7) 0.0510(9) 0.0367(7) 0.0013(6) 0.0064(6) 0.0144(7)
C19 0.0329(7) 0.0449(8) 0.0420(8) -0.0046(6) 0.0134(6) 0.0062(7)
C20 0.0355(7) 0.0357(7) 0.0568(10) 0.0021(6) 0.0177(7) 0.0145(7)
C21 0.0288(6) 0.0397(8) 0.0433(8) 0.0055(5) 0.0109(6) 0.0176(6)
C22 0.0294(6) 0.0246(5) 0.0181(5) -0.0011(4) 0.0083(4) 0.0034(4)
C23 0.0261(5) 0.0273(6) 0.0164(5) 0.0039(4) 0.0050(4) 0.0025(4)
C24 0.0441(7) 0.0310(6) 0.0218(5) 0.0070(5) 0.0143(5) 0.0069(5)
C25 0.0466(8) 0.0493(9) 0.0214(6) 0.0119(6) 0.0151(6) 0.0117(6)
C26 0.0524(9) 0.0598(10) 0.0223(6) 0.0142(8) 0.0154(6) -0.0007(6)
C27 0.0596(10) 0.0396(8) 0.0371(8) 0.0067(7) 0.0179(7) -0.0096(6)
C28 0.0404(7) 0.0289(6) 0.0313(6) 0.0033(5) 0.0123(6) 0.0004(5)
C29 0.0266(5) 0.0289(6) 0.0212(5) 0.0053(4) 0.0091(4) 0.0072(4)
C30 0.0268(5) 0.0276(6) 0.0228(5) 0.0075(4) 0.0089(4) 0.0071(4)
C31 0.0397(7) 0.0306(7) 0.0321(7) 0.0088(5) 0.0038(6) 0.0025(5)
C32 0.0430(9) 0.0289(7) 0.0616(11) 0.0060(6) 0.0039(8) 0.0132(7)
C33 0.0367(8) 0.0540(10) 0.0666(11) 0.0153(7) 0.0202(8) 0.0404(9)
C34 0.0572(10) 0.0644(11) 0.0406(8) 0.0331(9) 0.0283(8) 0.0321(8)
C35 0.0504(8) 0.0398(8) 0.0252(6) 0.0202(6) 0.0156(6) 0.0120(5)

loop_
_atom_type_symbol
_atom_type_description
_atom_type_scat_dispersion_real
_atom_type_scat_dispersion_imag
_atom_type_scat_source
C C 0.0033 0.0016 'International Tables Vol C Tables 4.2.6.8 and 6.1.1.4'
H H 0.0000 0.0000 'International Tables Vol C Tables 4.2.6.8 and 6.1.1.4'
N N 0.0061 0.0033 'International Tables Vol C Tables 4.2.6.8 and 6.1.1.4'
O O 0.0106 0.0060 'International Tables Vol C Tables 4.2.6.8 and 6.1.1.4'
F F 0.0171 0.0103 'International Tables Vol C Tables 4.2.6.8 and 6.1.1.4'
P P 0.1023 0.0942 'International Tables Vol C Tables 4.2.6.8 and 6.1.1.4'

loop_
_geom_angle_atom_site_label_1
_geom_angle_atom_site_label_2
_geom_angle_atom_site_label_3
_geom_angle
_geom_angle_publ_flag
N1 P1 N2 103.81(5) y
N1 P1 N3 112.50(5) y
N2 P1 N3 106.54(5) y
O2 P1 N1 105.60(5) y
O2 P1 N2 118.92(5) y
O2 P1 N3 109.48(5) y
C7 N1 P1 127.16(8) y
C7 N1 H1N 118.5(12) ?
P1 N1 H1N 113.4(12) ?
C22 N2 C29 113.09(10) y
C22 N2 P1 117.96(8) y
C29 N2 P1 121.34(8) y
C8 N3 C15 114.81(10) y
C8 N3 P1 124.58(8) y
C15 N3 P1 120.32(8) y
C2 C1 C6 120.18(13) ?
C2 C1 C7 122.70(12) ?
C6 C1 C7 117.09(12) ?
C3 C2 C1 117.73(14) ?
C3 C2 H2 121.1 ?
C1 C2 H2 121.1 ?
F1 C3 C4 118.74(14) ?
F1 C3 C2 117.89(15) ?
C4 C3 C2 123.36(15) ?
C3 C4 C5 118.09(14) ?
C3 C4 H4 121.0 ?
C5 C4 H4 121.0 ?
C4 C5 C6 120.33(16) ?
C4 C5 H5 119.8 ?
C6 C5 H5 119.8 ?
C5 C6 C1 120.23(15) ?
C5 C6 H6 119.9 ?
C1 C6 H6 119.9 ?
O1 C7 N1 122.00(11) y
O1 C7 C1 120.72(11) ?
N1 C7 C1 117.28(10) ?
N3 C8 C9 112.68(10) ?
N3 C8 H8A 109.1 ?
C9 C8 H8A 109.1 ?
N3 C8 H8B 109.1 ?
C9 C8 H8B 109.1 ?
H8A C8 H8B 107.8 ?
C14 C9 C10 118.16(13) ?
C14 C9 C8 120.79(12) ?
C10 C9 C8 121.05(11) ?
C11 C10 C9 121.19(14) ?
C11 C10 H10 119.4 ?
C9 C10 H10 119.4 ?
C12 C11 C10 119.90(16) ?
C12 C11 H11 120.1 ?
C10 C11 H11 120.1 ?
C13 C12 C11 119.76(16) ?
C13 C12 H12 120.1 ?
C11 C12 H12 120.1 ?
C12 C13 C14 120.42(15) ?
C12 C13 H13 119.8 ?
C14 C13 H13 119.8 ?
C9 C14 C13 120.55(16) ?
C9 C14 H14 119.7 ?
C13 C14 H14 119.7 ?
N3 C15 C16 112.84(10) ?
N3 C15 H15A 109.0 ?
C16 C15 H15A 109.0 ?
N3 C15 H15B 109.0 ?
C16 C15 H15B 109.0 ?
H15A C15 H15B 107.8 ?
C21 C16 C17 118.52(13) ?
C21 C16 C15 120.36(12) ?
C17 C16 C15 121.13(12) ?
C16 C17 C18 120.50(14) ?
C16 C17 H17 119.8 ?
C18 C17 H17 119.8 ?
C19 C18 C17 120.46(14) ?
C19 C18 H18 119.8 ?
C17 C18 H18 119.8 ?
C18 C19 C20 119.51(15) ?
C18 C19 H19 120.2 ?
C20 C19 H19 120.2 ?
C19 C20 C21 120.18(15) ?
C19 C20 H20 119.9 ?
C21 C20 H20 119.9 ?
C16 C21 C20 120.82(14) ?
C16 C21 H21 119.6 ?
C20 C21 H21 119.6 ?
N2 C22 C23 112.56(10) ?
N2 C22 H22A 109.1 ?
C23 C22 H22A 109.1 ?
N2 C22 H22B 109.1 ?
C23 C22 H22B 109.1 ?
H22A C22 H22B 107.8 ?
C28 C23 C24 118.56(12) ?
C28 C23 C22 120.38(12) ?
C24 C23 C22 121.01(11) ?
C25 C24 C23 120.85(14) ?
C25 C24 H24 119.6 ?
C23 C24 H24 119.6 ?
C26 C25 C24 119.88(15) ?
C26 C25 H25 120.1 ?
C24 C25 H25 120.1 ?
C27 C26 C25 120.03(14) ?
C27 C26 H26 120.0 ?
C25 C26 H26 120.0 ?
C26 C27 C28 120.08(15) ?
C26 C27 H27 120.0 ?
C28 C27 H27 120.0 ?
C23 C28 C27 120.58(15) ?
C23 C28 H28 119.7 ?
C27 C28 H28 119.7 ?
N2 C29 C30 113.65(10) ?
N2 C29 H29A 108.8 ?
C30 C29 H29A 108.8 ?
N2 C29 H29B 108.8 ?
C30 C29 H29B 108.8 ?
H29A C29 H29B 107.7 ?
C31 C30 C35 118.79(13) ?
C31 C30 C29 121.26(12) ?
C35 C30 C29 119.95(12) ?
C30 C31 C32 120.80(15) ?
C30 C31 H31 119.6 ?
C32 C31 H31 119.6 ?
C33 C32 C31 119.79(16) ?
C33 C32 H32 120.1 ?
C31 C32 H32 120.1 ?
C32 C33 C34 119.86(15) ?
C32 C33 H33 120.1 ?
C34 C33 H33 120.1 ?
C35 C34 C33 120.36(16) ?
C35 C34 H34 119.8 ?
C33 C34 H34 119.8 ?
C34 C35 C30 120.37(15) ?
C34 C35 H35 119.8 ?
C30 C35 H35 119.8 ?

loop_
_geom_bond_atom_site_label_1
_geom_bond_atom_site_label_2
_geom_bond_distance
_geom_bond_publ_flag
P1 N1 1.6922(10) y
P1 N2 1.6484(11) y
P1 N3 1.6400(11) y
P1 O2 1.4786(9) y
F1 C3 1.3500(19) y
O1 C7 1.2200(15) y
N1 C7 1.3716(15) y
N1 H1N 0.837(18) ?
N2 C22 1.4768(15) y
N2 C29 1.4868(16) y
N3 C8 1.4672(15) y
N3 C15 1.4844(16) y
C1 C2 1.3886(18) ?
C1 C6 1.3987(19) ?
C1 C7 1.4984(17) ?
C2 C3 1.3851(19) ?
C2 H2 0.9300 ?
C3 C4 1.381(3) ?
C4 C5 1.385(3) ?
C4 H4 0.9300 ?
C5 C6 1.388(2) ?
C5 H5 0.9300 ?
C6 H6 0.9300 ?
C8 C9 1.5144(18) ?
C8 H8A 0.9700 ?
C8 H8B 0.9700 ?
C9 C14 1.3847(18) ?
C9 C10 1.3917(19) ?
C10 C11 1.382(2) ?
C10 H10 0.9300 ?
C11 C12 1.377(3) ?
C11 H11 0.9300 ?
C12 C13 1.374(3) ?
C12 H12 0.9300 ?
C13 C14 1.390(2) ?
C13 H13 0.9300 ?
C14 H14 0.9300 ?
C15 C16 1.5181(19) ?
C15 H15A 0.9700 ?
C15 H15B 0.9700 ?
C16 C21 1.388(2) ?
C16 C17 1.3916(18) ?
C17 C18 1.392(2) ?
C17 H17 0.9300 ?
C18 C19 1.379(2) ?
C18 H18 0.9300 ?
C19 C20 1.382(2) ?
C19 H19 0.9300 ?
C20 C21 1.391(2) ?
C20 H20 0.9300 ?
C21 H21 0.9300 ?
C22 C23 1.5096(17) ?
C22 H22A 0.9700 ?
C22 H22B 0.9700 ?
C23 C28 1.3886(19) ?
C23 C24 1.3888(18) ?
C24 C25 1.3860(19) ?
C24 H24 0.9300 ?
C25 C26 1.380(2) ?
C25 H25 0.9300 ?
C26 C27 1.376(3) ?
C26 H26 0.9300 ?
C27 C28 1.390(2) ?
C27 H27 0.9300 ?
C28 H28 0.9300 ?
C29 C30 1.5107(17) ?
C29 H29A 0.9700 ?
C29 H29B 0.9700 ?
C30 C31 1.3839(19) ?
C30 C35 1.3887(18) ?
C31 C32 1.390(2) ?
C31 H31 0.9300 ?
C32 C33 1.375(3) ?
C32 H32 0.9300 ?
C33 C34 1.382(3) ?
C33 H33 0.9300 ?
C34 C35 1.381(2) ?
C34 H34 0.9300 ?
C35 H35 0.9300 ?

loop_
_geom_hbond_atom_site_label_D
_geom_hbond_atom_site_label_H
_geom_hbond_atom_site_label_A
_geom_hbond_site_symmetry_A
_geom_hbond_distance_DH
_geom_hbond_distance_HA
_geom_hbond_distance_DA
_geom_hbond_angle_DHA
_geom_hbond_publ_flag
C2 H2 O2 2_665 0.93 2.45 3.1124(16) 128.4 yes
C25 H25 O1 2_666 0.93 2.45 3.2342(17) 142.4 yes
N1 H1N O2 2_665 0.837(18) 2.017(18) 2.8497(13) 173.7(17) yes

loop_
_geom_torsion_atom_site_label_1
_geom_torsion_atom_site_label_2
_geom_torsion_atom_site_label_3
_geom_torsion_atom_site_label_4
_geom_torsion
O2 P1 N1 C7 -177.83(10)
N3 P1 N1 C7 62.80(12)
N2 P1 N1 C7 -51.98(12)
O2 P1 N2 C22 -69.72(10)
N3 P1 N2 C22 54.45(9)
N1 P1 N2 C22 173.40(8)
O2 P1 N2 C29 77.75(10)
N3 P1 N2 C29 -158.08(9)
N1 P1 N2 C29 -39.13(10)
O2 P1 N3 C8 170.38(10)
N2 P1 N3 C8 40.57(11)
N1 P1 N3 C8 -72.54(11)
O2 P1 N3 C15 -3.18(11)
N2 P1 N3 C15 -132.99(10)
N1 P1 N3 C15 113.90(10)
C6 C1 C2 C3 1.3(2)
C7 C1 C2 C3 179.24(12)
C1 C2 C3 F1 -177.25(13)
C1 C2 C3 C4 1.5(2)
F1 C3 C4 C5 176.03(16)
C2 C3 C4 C5 -2.7(3)
C3 C4 C5 C6 1.2(3)
C4 C5 C6 C1 1.5(3)
C2 C1 C6 C5 -2.7(2)
C7 C1 C6 C5 179.17(15)
P1 N1 C7 O1 -3.97(19)
P1 N1 C7 C1 175.47(9)
C2 C1 C7 O1 -156.09(13)
C6 C1 C7 O1 21.96(19)
C2 C1 C7 N1 24.46(18)
C6 C1 C7 N1 -157.50(13)
C15 N3 C8 C9 -57.00(14)
P1 N3 C8 C9 129.12(10)
N3 C8 C9 C14 121.40(14)
N3 C8 C9 C10 -59.07(17)
C14 C9 C10 C11 -2.2(2)
C8 C9 C10 C11 178.24(15)
C9 C10 C11 C12 1.2(3)
C10 C11 C12 C13 0.7(3)
C11 C12 C13 C14 -1.5(3)
C10 C9 C14 C13 1.4(2)
C8 C9 C14 C13 -179.03(15)
C12 C13 C14 C9 0.4(3)
C8 N3 C15 C16 -69.52(14)
P1 N3 C15 C16 104.64(11)
N3 C15 C16 C21 -73.76(16)
N3 C15 C16 C17 106.47(14)
C21 C16 C17 C18 1.0(2)
C15 C16 C17 C18 -179.27(13)
C16 C17 C18 C19 0.1(2)
C17 C18 C19 C20 -0.9(2)
C18 C19 C20 C21 0.7(3)
C17 C16 C21 C20 -1.1(2)
C15 C16 C21 C20 179.08(14)
C19 C20 C21 C16 0.3(2)
C29 N2 C22 C23 61.38(13)
P1 N2 C22 C23 -148.57(9)
N2 C22 C23 C28 -135.97(12)
N2 C22 C23 C24 46.59(16)
C28 C23 C24 C25 -1.7(2)
C22 C23 C24 C25 175.83(13)
C23 C24 C25 C26 0.7(2)
C24 C25 C26 C27 0.6(3)
C25 C26 C27 C28 -1.0(3)
C24 C23 C28 C27 1.3(2)
C22 C23 C28 C27 -176.22(14)
C26 C27 C28 C23 0.0(3)
C22 N2 C29 C30 67.33(13)
P1 N2 C29 C30 -81.59(12)
N2 C29 C30 C31 -100.23(15)
N2 C29 C30 C35 79.14(15)
C35 C30 C31 C32 -1.4(2)
C29 C30 C31 C32 177.98(14)
C30 C31 C32 C33 -0.1(3)
C31 C32 C33 C34 1.4(3)
C32 C33 C34 C35 -1.0(3)
C33 C34 C35 C30 -0.5(3)
C31 C30 C35 C34 1.7(2)
C29 C30 C35 C34 -177.66(14)

loop_
_cod_related_entry_id
_cod_related_entry_database
_cod_related_entry_code
1 ChemSpider 30654386
